data_7012747
loop_
_publ_author_name
'Farwell, James D.'
'Fernandes, Manuel A.'
'Hitchcock, Peter B.'
'Lappert, Michael F.'
'Layh, Marcus'
'Omondi, Bernard'

_publ_section_title
;
 Synthesis, crystal structures and reactions of sila- and
 germa-\b-diketiminates
;
_journal_issue 9
_journal_name_full 'Dalton Transactions'
_journal_page_first 1719
_journal_paper_doi 10.1039/b300817g
_journal_year 2003
_chemical_formula_moiety 'C27 H45 Br N2 Si4'
_chemical_formula_sum 'C27 H45 Br N2 Si4'
_chemical_formula_weight 589.92
_chemical_name_systematic
;
Bromo (trimethylsilyl)-bis((trimethylsilyl)imino-(2,6-
dimethylphenyl)methyl)silane
;
_space_group_IT_number 2
_symmetry_cell_setting triclinic
_symmetry_space_group_name_Hall '-P 1'
_symmetry_space_group_name_H-M 'P -1'
_atom_sites_solution_hydrogens geom
_atom_sites_solution_primary direct
_atom_sites_solution_secondary difmap
_audit_creation_method SHELXL-97
_cell_angle_alpha 73.829(3)
_cell_angle_beta 71.999(2)
_cell_angle_gamma 86.555(3)
_cell_formula_units_Z 2
_cell_length_a 10.5310(15)
_cell_length_b 11.3263(16)
_cell_length_c 15.066(2)
_cell_measurement_temperature 173(2)
_cell_volume 1640.8(4)
_computing_cell_refinement 'Bruker SMART'
_computing_data_collection 'Bruker SMART'
_computing_data_reduction 'Bruker SHELXTL'
_computing_molecular_graphics 'Bruker SHELXTL'
_computing_publication_material 'Bruker SHELXTL'
_computing_structure_refinement 'SHELXL-97 (Sheldrick, 1997)'
_computing_structure_solution 'SHELXS-97 (Sheldrick, 1990)'
_diffrn_ambient_temperature 173(2)
_diffrn_measured_fraction_theta_full 0.984
_diffrn_measured_fraction_theta_max 0.984
_diffrn_measurement_device_type 'CCD area deector'
_diffrn_measurement_method 'phi and omega scans'
_diffrn_radiation_monochromator graphite
_diffrn_radiation_source 'fine-focus sealed tube'
_diffrn_radiation_type MoK\a
_diffrn_radiation_wavelength 0.71073
_diffrn_reflns_av_R_equivalents 0.0465
_diffrn_reflns_av_sigmaI/netI 0.0414
_diffrn_reflns_limit_h_max 13
_diffrn_reflns_limit_h_min -13
_diffrn_reflns_limit_k_max 11
_diffrn_reflns_limit_k_min -14
_diffrn_reflns_limit_l_max 15
_diffrn_reflns_limit_l_min -19
_diffrn_reflns_number 10609
_diffrn_reflns_theta_full 26.99
_diffrn_reflns_theta_max 26.99
_diffrn_reflns_theta_min 1.48
_exptl_absorpt_coefficient_mu 1.416
_exptl_absorpt_correction_T_max 0.8484
_exptl_absorpt_correction_T_min 0.5207
_exptl_absorpt_correction_type multi-scan
_exptl_absorpt_process_details 'Sheldrick, G. M. (1996). SADABS. University of Gottingen, Germany.'
_exptl_crystal_colour yellow
_exptl_crystal_density_diffrn 1.194
_exptl_crystal_density_method 'not measured'
_exptl_crystal_description Plate
_exptl_crystal_F_000 624
_exptl_crystal_preparation 'grown from hexane at -20 C'
_exptl_crystal_size_max 0.53
_exptl_crystal_size_mid 0.34
_exptl_crystal_size_min 0.12
_refine_diff_density_max 1.436
_refine_diff_density_min -1.415
_refine_diff_density_rms 0.196
_refine_ls_extinction_method none
_refine_ls_goodness_of_fit_ref 1.078
_refine_ls_hydrogen_treatment mixed
_refine_ls_matrix_type full
_refine_ls_number_parameters 326
_refine_ls_number_reflns 7063
_refine_ls_number_restraints 69
_refine_ls_restrained_S_all 1.147
_refine_ls_R_factor_all 0.0833
_refine_ls_R_factor_gt 0.0750
_refine_ls_shift/su_max 0.000
_refine_ls_shift/su_mean 0.000
_refine_ls_structure_factor_coef Fsqd
_refine_ls_weighting_details 'calc w=1/[\s^2^(Fo^2^)+(0.1419P)^2^+0.7819P] where P=(Fo^2^+2Fc^2^)/3'
_refine_ls_weighting_scheme calc
_refine_ls_wR_factor_gt 0.1933
_refine_ls_wR_factor_ref 0.2008
_reflns_number_gt 5975
_reflns_number_total 7063
_reflns_threshold_expression >2sigma(I)
_cod_data_source_file b300817g.txt
_cod_data_source_block hgbrke_s
_cod_depositor_comments
;
The following automatic conversions were performed:
'_symmetry_cell_setting' value 'Triclinic' changed to 'triclinic'
according to '/home/saulius/struct/CIF-dictionaries/cif_core.dic'
dictionary named 'cif_core.dic' version 2.4.1 from
2010-06-29.

'_exptl_absorpt_correction_type' value 'Multi-scan' changed
to 'multi-scan' according to
'/home/saulius/struct/CIF-dictionaries/cif_core.dic' dictionary named
'cif_core.dic' version 2.4.1 from 2010-06-29.

Automatic conversion script
Id: cif_fix_enum 1527 2010-12-29 10:47:43Z saulius 
;
_cod_original_sg_symbol_H-M P-1
_cod_database_code 7012747

loop_
_symmetry_equiv_pos_as_xyz
'x, y, z'
'-x, -y, -z'

loop_
_atom_site_label
_atom_site_type_symbol
_atom_site_fract_x
_atom_site_fract_y
_atom_site_fract_z
_atom_site_U_iso_or_equiv
_atom_site_adp_type
_atom_site_occupancy
_atom_site_symmetry_multiplicity
_atom_site_calc_flag
_atom_site_refinement_flags
_atom_site_disorder_assembly
_atom_site_disorder_group
Br1 Br 0.52612(3) 0.21507(4) 0.13003(3) 0.03826(18) Uani 1 1 d . A .
Si1 Si 0.31047(9) 0.18697(8) 0.22531(7) 0.0212(2) Uani 1 1 d D . .
Si4 Si 0.35890(11) 0.39094(10) 0.42296(7) 0.0291(3) Uani 1 1 d D A .
Si3 Si -0.06932(10) 0.14504(11) 0.17736(8) 0.0322(3) Uani 1 1 d . A .
N1 N 0.0817(3) 0.1645(3) 0.1998(2) 0.0242(6) Uani 1 1 d . . .
N2 N 0.3405(3) 0.3026(3) 0.3485(2) 0.0255(6) Uani 1 1 d . . .
C4 C 0.2024(3) 0.1892(3) 0.1447(2) 0.0210(6) Uani 1 1 d . A .
C5 C 0.2475(3) 0.2110(3) 0.0365(3) 0.0226(7) Uani 1 1 d . . .
C6 C 0.3001(4) 0.1131(4) -0.0023(3) 0.0299(8) Uani 1 1 d . A .
C7 C 0.3364(5) 0.1308(5) -0.1022(3) 0.0434(10) Uani 1 1 d . . .
H7 H 0.3711 0.0646 -0.1291 0.052 Uiso 1 1 calc R A .
C8 C 0.3222(5) 0.2447(5) -0.1628(3) 0.0475(11) Uani 1 1 d . A .
H8 H 0.3476 0.2563 -0.2309 0.057 Uiso 1 1 calc R . .
C9 C 0.2714(5) 0.3413(4) -0.1247(3) 0.0396(10) Uani 1 1 d . . .
H9 H 0.2621 0.4188 -0.1671 0.048 Uiso 1 1 calc R A .
C10 C 0.2333(4) 0.3268(3) -0.0247(3) 0.0286(8) Uani 1 1 d . A .
C11 C 0.1805(5) 0.4343(4) 0.0135(3) 0.0421(10) Uani 1 1 d . . .
H11A H 0.2181 0.4364 0.0650 0.063 Uiso 1 1 calc R A .
H11B H 0.0829 0.4266 0.0397 0.063 Uiso 1 1 calc R . .
H11C H 0.2060 0.5105 -0.0392 0.063 Uiso 1 1 calc R . .
C12 C 0.3133(5) -0.0119(4) 0.0634(3) 0.0374(9) Uani 1 1 d . . .
H12A H 0.2243 -0.0471 0.1030 0.056 Uiso 1 1 calc R A .
H12B H 0.3645 -0.0035 0.1058 0.056 Uiso 1 1 calc R . .
H12C H 0.3599 -0.0663 0.0239 0.056 Uiso 1 1 calc R . .
C13 C 0.2797(3) 0.3205(3) 0.2845(2) 0.0225(7) Uani 1 1 d . A .
C14 C 0.1969(4) 0.4302(3) 0.2588(3) 0.0262(7) Uani 1 1 d . . .
C15 C 0.2582(5) 0.5369(4) 0.1875(3) 0.0340(9) Uani 1 1 d . A .
C16 C 0.1785(6) 0.6366(4) 0.1657(4) 0.0471(12) Uani 1 1 d . . .
H16 H 0.2184 0.7097 0.1179 0.056 Uiso 1 1 calc R A .
C17 C 0.0427(6) 0.6315(4) 0.2121(4) 0.0535(13) Uani 1 1 d . A .
H17 H -0.0102 0.6999 0.1951 0.064 Uiso 1 1 calc R . .
C18 C -0.0161(5) 0.5272(4) 0.2830(4) 0.0462(11) Uani 1 1 d . . .
H18 H -0.1095 0.5247 0.3152 0.055 Uiso 1 1 calc R A .
C19 C 0.0602(4) 0.4243(4) 0.3084(3) 0.0316(8) Uani 1 1 d . A .
C20 C -0.0037(4) 0.3126(4) 0.3887(3) 0.0388(9) Uani 1 1 d . . .
H20A H 0.0111 0.2401 0.3636 0.058 Uiso 1 1 calc R A .
H20B H -0.0999 0.3244 0.4133 0.058 Uiso 1 1 calc R . .
H20C H 0.0360 0.3004 0.4413 0.058 Uiso 1 1 calc R . .
C21 C 0.4054(5) 0.5438(5) 0.1359(4) 0.0488(12) Uani 1 1 d . . .
H21A H 0.4303 0.6258 0.0909 0.073 Uiso 1 1 calc R A .
H21B H 0.4276 0.4818 0.0997 0.073 Uiso 1 1 calc R . .
H21C H 0.4545 0.5283 0.1835 0.073 Uiso 1 1 calc R . .
C22 C 0.2750(9) 0.5406(5) 0.4135(5) 0.077(2) Uani 1 1 d D . .
H22A H 0.3109 0.5942 0.3475 0.115 Uiso 1 1 calc R A .
H22B H 0.2910 0.5795 0.4597 0.115 Uiso 1 1 calc R . .
H22C H 0.1787 0.5271 0.4283 0.115 Uiso 1 1 calc R . .
C23 C 0.2915(5) 0.2936(4) 0.5496(3) 0.0443(11) Uani 1 1 d D . .
H23A H 0.1959 0.2771 0.5642 0.066 Uiso 1 1 calc R A .
H23B H 0.3047 0.3366 0.5943 0.066 Uiso 1 1 calc R . .
H23C H 0.3383 0.2157 0.5572 0.066 Uiso 1 1 calc R . .
C24 C 0.5421(6) 0.4142(7) 0.3897(5) 0.072(2) Uani 1 1 d D . .
H24A H 0.5829 0.3350 0.4094 0.108 Uiso 1 1 calc R A .
H24B H 0.5616 0.4708 0.4228 0.108 Uiso 1 1 calc R . .
H24C H 0.5787 0.4489 0.3194 0.108 Uiso 1 1 calc R . .
C25 C -0.1828(6) 0.2565(7) 0.2313(6) 0.073(2) Uani 1 1 d . . .
H25A H -0.2069 0.2277 0.3022 0.109 Uiso 1 1 calc R A .
H25B H -0.2639 0.2630 0.2115 0.109 Uiso 1 1 calc R . .
H25C H -0.1374 0.3373 0.2086 0.109 Uiso 1 1 calc R . .
C26 C -0.1267(7) -0.0146(6) 0.2461(5) 0.0710(19) Uani 1 1 d . . .
H26A H -0.0543 -0.0707 0.2296 0.106 Uiso 1 1 calc R A .
H26B H -0.2036 -0.0357 0.2293 0.106 Uiso 1 1 calc R . .
H26C H -0.1528 -0.0222 0.3158 0.106 Uiso 1 1 calc R . .
C27 C -0.0645(5) 0.1684(6) 0.0494(4) 0.0491(12) Uani 1 1 d . . .
H27A H -0.0335 0.2527 0.0120 0.074 Uiso 1 1 calc R A .
H27B H -0.1542 0.1544 0.0471 0.074 Uiso 1 1 calc R . .
H27C H -0.0031 0.1103 0.0216 0.074 Uiso 1 1 calc R . .
Si2 Si 0.29163(15) 0.00123(11) 0.34947(9) 0.0443(3) Uani 0.474(16) 1 d PD A 1
C1 C 0.2206(13) 0.0248(8) 0.4722(4) 0.066(3) Uani 0.474(16) 1 d PD A 1
H1A H 0.2111 -0.0545 0.5213 0.099 Uiso 0.474(16) 1 calc PR A 1
H1B H 0.1328 0.0617 0.4781 0.099 Uiso 0.474(16) 1 calc PR A 1
H1C H 0.2804 0.0798 0.4819 0.099 Uiso 0.474(16) 1 calc PR A 1
C2 C 0.4508(8) -0.0779(9) 0.3399(7) 0.066(3) Uani 0.474(16) 1 d PD A 1
H2A H 0.5205 -0.0201 0.3342 0.099 Uiso 0.474(16) 1 calc PR A 1
H2B H 0.4758 -0.1089 0.2824 0.099 Uiso 0.474(16) 1 calc PR A 1
H2C H 0.4411 -0.1468 0.3980 0.099 Uiso 0.474(16) 1 calc PR A 1
C3 C 0.1691(11) -0.1071(7) 0.3397(8) 0.066(3) Uani 0.474(16) 1 d PD A 1
H3A H 0.1945 -0.1142 0.2731 0.099 Uiso 0.474(16) 1 calc PR A 1
H3B H 0.0790 -0.0747 0.3565 0.099 Uiso 0.474(16) 1 calc PR A 1
H3C H 0.1704 -0.1883 0.3845 0.099 Uiso 0.474(16) 1 calc PR A 1
Si2' Si 0.29163(15) 0.00123(11) 0.34947(9) 0.0443(3) Uani 0.526(16) 1 d PD A 2
C1' C 0.1708(10) 0.0194(8) 0.4631(5) 0.064(3) Uani 0.526(16) 1 d PD A 2
H1'A H 0.0819 0.0329 0.4547 0.096 Uiso 0.526(16) 1 calc PR A 2
H1'B H 0.1983 0.0901 0.4790 0.096 Uiso 0.526(16) 1 calc PR A 2
H1'C H 0.1680 -0.0552 0.5158 0.096 Uiso 0.526(16) 1 calc PR A 2
C2' C 0.4615(7) -0.0207(9) 0.3692(7) 0.064(3) Uani 0.526(16) 1 d PD A 2
H2'A H 0.4600 -0.0971 0.4201 0.096 Uiso 0.526(16) 1 calc PR A 2
H2'B H 0.4835 0.0489 0.3890 0.096 Uiso 0.526(16) 1 calc PR A 2
H2'C H 0.5291 -0.0254 0.3087 0.096 Uiso 0.526(16) 1 calc PR A 2
C3' C 0.2507(12) -0.1294(6) 0.3144(7) 0.064(3) Uani 0.526(16) 1 d PD A 2
H3'A H 0.2967 -0.2019 0.3412 0.096 Uiso 0.526(16) 1 calc PR A 2
H3'B H 0.2795 -0.1109 0.2435 0.096 Uiso 0.526(16) 1 calc PR A 2
H3'C H 0.1540 -0.1458 0.3396 0.096 Uiso 0.526(16) 1 calc PR A 2

loop_
_atom_site_aniso_label
_atom_site_aniso_U_11
_atom_site_aniso_U_22
_atom_site_aniso_U_33
_atom_site_aniso_U_23
_atom_site_aniso_U_13
_atom_site_aniso_U_12
Br1 0.0212(2) 0.0606(3) 0.0402(3) -0.0294(2) -0.00627(17) 0.00469(17)
Si1 0.0222(5) 0.0243(5) 0.0211(5) -0.0102(4) -0.0097(4) 0.0054(3)
Si4 0.0417(6) 0.0290(5) 0.0206(5) -0.0105(4) -0.0118(4) 0.0002(4)
Si3 0.0234(5) 0.0442(6) 0.0302(6) -0.0114(5) -0.0075(4) -0.0066(4)
N1 0.0253(14) 0.0231(14) 0.0256(15) -0.0072(11) -0.0088(12) -0.0010(11)
N2 0.0309(15) 0.0261(15) 0.0204(14) -0.0074(11) -0.0084(12) 0.0012(12)
C4 0.0262(16) 0.0155(14) 0.0236(17) -0.0057(12) -0.0104(13) 0.0009(12)
C5 0.0216(16) 0.0265(17) 0.0229(17) -0.0075(13) -0.0098(13) -0.0029(12)
C6 0.035(2) 0.0308(18) 0.0267(19) -0.0119(15) -0.0101(15) -0.0022(15)
C7 0.057(3) 0.048(3) 0.029(2) -0.0210(19) -0.009(2) -0.003(2)
C8 0.062(3) 0.058(3) 0.020(2) -0.0070(18) -0.011(2) -0.011(2)
C9 0.049(2) 0.045(2) 0.024(2) 0.0003(17) -0.0159(18) -0.0105(19)
C10 0.0316(18) 0.0301(18) 0.0238(18) -0.0011(14) -0.0123(15) -0.0062(14)
C11 0.058(3) 0.031(2) 0.036(2) -0.0020(17) -0.019(2) 0.0070(19)
C12 0.053(3) 0.0264(19) 0.033(2) -0.0144(16) -0.0094(19) 0.0055(17)
C13 0.0254(16) 0.0218(16) 0.0187(16) -0.0062(12) -0.0039(13) -0.0007(12)
C14 0.0343(19) 0.0242(17) 0.0245(17) -0.0103(13) -0.0125(15) 0.0040(14)
C15 0.048(2) 0.0278(18) 0.031(2) -0.0068(15) -0.0183(18) -0.0008(16)
C16 0.076(3) 0.026(2) 0.049(3) -0.0076(18) -0.034(3) 0.005(2)
C17 0.071(4) 0.037(2) 0.072(4) -0.025(2) -0.043(3) 0.026(2)
C18 0.042(2) 0.048(3) 0.061(3) -0.030(2) -0.025(2) 0.024(2)
C19 0.0314(19) 0.035(2) 0.034(2) -0.0187(16) -0.0120(16) 0.0090(15)
C20 0.031(2) 0.044(2) 0.038(2) -0.0139(18) -0.0031(17) 0.0023(17)
C21 0.056(3) 0.041(2) 0.040(2) 0.0049(19) -0.012(2) -0.012(2)
C22 0.154(7) 0.043(3) 0.072(4) -0.040(3) -0.075(5) 0.036(4)
C23 0.063(3) 0.045(2) 0.026(2) -0.0103(18) -0.015(2) 0.005(2)
C24 0.048(3) 0.120(6) 0.064(4) -0.059(4) -0.006(3) -0.019(3)
C25 0.037(3) 0.114(5) 0.100(5) -0.072(4) -0.033(3) 0.026(3)
C26 0.082(4) 0.068(4) 0.058(4) 0.005(3) -0.025(3) -0.046(3)
C27 0.036(2) 0.081(4) 0.038(2) -0.016(2) -0.019(2) -0.008(2)
Si2 0.0666(9) 0.0401(6) 0.0249(6) -0.0081(5) -0.0178(6) 0.0286(6)
C1 0.096(7) 0.038(4) 0.042(4) 0.004(3) -0.004(4) 0.000(4)
C2 0.096(7) 0.038(4) 0.042(4) 0.004(3) -0.004(4) 0.000(4)
C3 0.096(7) 0.038(4) 0.042(4) 0.004(3) -0.004(4) 0.000(4)
Si2' 0.0666(9) 0.0401(6) 0.0249(6) -0.0081(5) -0.0178(6) 0.0286(6)
C1' 0.086(6) 0.046(4) 0.045(4) -0.002(3) -0.009(3) 0.012(3)
C2' 0.086(6) 0.046(4) 0.045(4) -0.002(3) -0.009(3) 0.012(3)
C3' 0.086(6) 0.046(4) 0.045(4) -0.002(3) -0.009(3) 0.012(3)

loop_
_atom_type_symbol
_atom_type_description
_atom_type_scat_dispersion_real
_atom_type_scat_dispersion_imag
_atom_type_scat_source
C C 0.0033 0.0016 'International Tables Vol C Tables 4.2.6.8 and 6.1.1.4'
H H 0.0000 0.0000 'International Tables Vol C Tables 4.2.6.8 and 6.1.1.4'
N N 0.0061 0.0033 'International Tables Vol C Tables 4.2.6.8 and 6.1.1.4'
Si Si 0.0817 0.0704 'International Tables Vol C Tables 4.2.6.8 and 6.1.1.4'
Br Br -0.2901 2.4595 'International Tables Vol C Tables 4.2.6.8 and 6.1.1.4'

loop_
_geom_angle_atom_site_label_1
_geom_angle_atom_site_label_2
_geom_angle_atom_site_label_3
_geom_angle
_geom_angle_site_symmetry_1
_geom_angle_site_symmetry_3
_geom_angle_publ_flag
C4 Si1 C13 113.86(15) . . ?
C4 Si1 Br1 107.82(11) . . ?
C13 Si1 Br1 104.47(11) . . ?
C4 Si1 Si2 113.83(11) . . ?
C13 Si1 Si2 107.96(11) . . ?
Br1 Si1 Si2 108.36(5) . . ?
N2 Si4 C24 103.8(2) . . ?
N2 Si4 C22 117.5(2) . . ?
C24 Si4 C22 110.5(4) . . ?
N2 Si4 C23 106.04(19) . . ?
C24 Si4 C23 110.7(3) . . ?
C22 Si4 C23 108.2(3) . . ?
N1 Si3 C26 105.2(2) . . ?
N1 Si3 C27 117.73(19) . . ?
C26 Si3 C27 108.6(3) . . ?
N1 Si3 C25 104.1(2) . . ?
C26 Si3 C25 110.7(4) . . ?
C27 Si3 C25 110.4(3) . . ?
C4 N1 Si3 133.1(3) . . ?
C13 N2 Si4 132.8(3) . . ?
N1 C4 C5 125.1(3) . . ?
N1 C4 Si1 107.5(3) . . ?
C5 C4 Si1 127.3(2) . . ?
C6 C5 C10 120.6(3) . . ?
C6 C5 C4 118.9(3) . . ?
C10 C5 C4 120.5(3) . . ?
C7 C6 C5 119.4(4) . . ?
C7 C6 C12 119.9(4) . . ?
C5 C6 C12 120.7(3) . . ?
C8 C7 C6 120.2(4) . . ?
C8 C7 H7 119.9 . . ?
C6 C7 H7 119.9 . . ?
C9 C8 C7 120.5(4) . . ?
C9 C8 H8 119.8 . . ?
C7 C8 H8 119.8 . . ?
C8 C9 C10 120.9(4) . . ?
C8 C9 H9 119.6 . . ?
C10 C9 H9 119.6 . . ?
C9 C10 C5 118.5(4) . . ?
C9 C10 C11 119.2(4) . . ?
C5 C10 C11 122.3(3) . . ?
C10 C11 H11A 109.5 . . ?
C10 C11 H11B 109.5 . . ?
H11A C11 H11B 109.5 . . ?
C10 C11 H11C 109.5 . . ?
H11A C11 H11C 109.5 . . ?
H11B C11 H11C 109.5 . . ?
C6 C12 H12A 109.5 . . ?
C6 C12 H12B 109.5 . . ?
H12A C12 H12B 109.5 . . ?
C6 C12 H12C 109.5 . . ?
H12A C12 H12C 109.5 . . ?
H12B C12 H12C 109.5 . . ?
N2 C13 C14 125.0(3) . . ?
N2 C13 Si1 110.1(2) . . ?
C14 C13 Si1 124.9(3) . . ?
C19 C14 C15 121.3(4) . . ?
C19 C14 C13 118.9(3) . . ?
C15 C14 C13 119.8(3) . . ?
C16 C15 C14 118.2(4) . . ?
C16 C15 C21 120.6(4) . . ?
C14 C15 C21 121.2(4) . . ?
C17 C16 C15 121.3(5) . . ?
C17 C16 H16 119.3 . . ?
C15 C16 H16 119.3 . . ?
C18 C17 C16 120.1(4) . . ?
C18 C17 H17 120.0 . . ?
C16 C17 H17 120.0 . . ?
C17 C18 C19 120.8(5) . . ?
C17 C18 H18 119.6 . . ?
C19 C18 H18 119.6 . . ?
C14 C19 C18 118.2(4) . . ?
C14 C19 C20 121.2(3) . . ?
C18 C19 C20 120.5(4) . . ?
C19 C20 H20A 109.5 . . ?
C19 C20 H20B 109.5 . . ?
H20A C20 H20B 109.5 . . ?
C19 C20 H20C 109.5 . . ?
H20A C20 H20C 109.5 . . ?
H20B C20 H20C 109.5 . . ?
C15 C21 H21A 109.5 . . ?
C15 C21 H21B 109.5 . . ?
H21A C21 H21B 109.5 . . ?
C15 C21 H21C 109.5 . . ?
H21A C21 H21C 109.5 . . ?
H21B C21 H21C 109.5 . . ?
Si4 C22 H22A 109.5 . . ?
Si4 C22 H22B 109.5 . . ?
H22A C22 H22B 109.5 . . ?
Si4 C22 H22C 109.5 . . ?
H22A C22 H22C 109.5 . . ?
H22B C22 H22C 109.5 . . ?
Si4 C23 H23A 109.5 . . ?
Si4 C23 H23B 109.5 . . ?
H23A C23 H23B 109.5 . . ?
Si4 C23 H23C 109.5 . . ?
H23A C23 H23C 109.5 . . ?
H23B C23 H23C 109.5 . . ?
Si4 C24 H24A 109.5 . . ?
Si4 C24 H24B 109.5 . . ?
H24A C24 H24B 109.5 . . ?
Si4 C24 H24C 109.5 . . ?
H24A C24 H24C 109.5 . . ?
H24B C24 H24C 109.5 . . ?
Si3 C25 H25A 109.5 . . ?
Si3 C25 H25B 109.5 . . ?
H25A C25 H25B 109.5 . . ?
Si3 C25 H25C 109.5 . . ?
H25A C25 H25C 109.5 . . ?
H25B C25 H25C 109.5 . . ?
Si3 C26 H26A 109.5 . . ?
Si3 C26 H26B 109.5 . . ?
H26A C26 H26B 109.5 . . ?
Si3 C26 H26C 109.5 . . ?
H26A C26 H26C 109.5 . . ?
H26B C26 H26C 109.5 . . ?
Si3 C27 H27A 109.5 . . ?
Si3 C27 H27B 109.5 . . ?
H27A C27 H27B 109.5 . . ?
Si3 C27 H27C 109.5 . . ?
H27A C27 H27C 109.5 . . ?
H27B C27 H27C 109.5 . . ?
C2 Si2 C1 110.1(4) . . ?
C2 Si2 C3 107.2(4) . . ?
C1 Si2 C3 105.6(3) . . ?
C2 Si2 Si1 112.7(3) . . ?
C1 Si2 Si1 112.0(3) . . ?
C3 Si2 Si1 108.9(3) . . ?
H1'A C1' H1'B 109.5 . . ?
H1'A C1' H1'C 109.5 . . ?
H1'B C1' H1'C 109.5 . . ?
H2'A C2' H2'B 109.5 . . ?
H2'A C2' H2'C 109.5 . . ?
H2'B C2' H2'C 109.5 . . ?
H3'A C3' H3'B 109.5 . . ?
H3'A C3' H3'C 109.5 . . ?
H3'B C3' H3'C 109.5 . . ?

loop_
_geom_bond_atom_site_label_1
_geom_bond_atom_site_label_2
_geom_bond_distance
_geom_bond_site_symmetry_2
_geom_bond_publ_flag
Br1 Si1 2.2664(10) . ?
Si1 C4 1.899(3) . ?
Si1 C13 1.924(4) . ?
Si1 Si2 2.3650(15) . ?
Si4 N2 1.755(3) . ?
Si4 C24 1.853(6) . ?
Si4 C22 1.854(5) . ?
Si4 C23 1.856(4) . ?
Si3 N1 1.763(3) . ?
Si3 C26 1.846(6) . ?
Si3 C27 1.856(5) . ?
Si3 C25 1.863(6) . ?
N1 C4 1.282(5) . ?
N2 C13 1.280(5) . ?
C4 C5 1.502(5) . ?
C5 C6 1.403(5) . ?
C5 C10 1.407(5) . ?
C6 C7 1.392(6) . ?
C6 C12 1.512(6) . ?
C7 C8 1.388(7) . ?
C7 H7 0.9500 . ?
C8 C9 1.379(7) . ?
C8 H8 0.9500 . ?
C9 C10 1.399(6) . ?
C9 H9 0.9500 . ?
C10 C11 1.495(6) . ?
C11 H11A 0.9800 . ?
C11 H11B 0.9800 . ?
C11 H11C 0.9800 . ?
C12 H12A 0.9800 . ?
C12 H12B 0.9800 . ?
C12 H12C 0.9800 . ?
C13 C14 1.505(5) . ?
C14 C19 1.398(6) . ?
C14 C15 1.405(5) . ?
C15 C16 1.392(6) . ?
C15 C21 1.500(7) . ?
C16 C17 1.381(8) . ?
C16 H16 0.9500 . ?
C17 C18 1.377(8) . ?
C17 H17 0.9500 . ?
C18 C19 1.407(6) . ?
C18 H18 0.9500 . ?
C19 C20 1.505(6) . ?
C20 H20A 0.9800 . ?
C20 H20B 0.9800 . ?
C20 H20C 0.9800 . ?
C21 H21A 0.9800 . ?
C21 H21B 0.9800 . ?
C21 H21C 0.9800 . ?
C22 H22A 0.9800 . ?
C22 H22B 0.9800 . ?
C22 H22C 0.9800 . ?
C23 H23A 0.9800 . ?
C23 H23B 0.9800 . ?
C23 H23C 0.9800 . ?
C24 H24A 0.9800 . ?
C24 H24B 0.9800 . ?
C24 H24C 0.9800 . ?
C25 H25A 0.9800 . ?
C25 H25B 0.9800 . ?
C25 H25C 0.9800 . ?
C26 H26A 0.9800 . ?
C26 H26B 0.9800 . ?
C26 H26C 0.9800 . ?
C27 H27A 0.9800 . ?
C27 H27B 0.9800 . ?
C27 H27C 0.9800 . ?
Si2 C2 1.838(5) . ?
Si2 C1 1.856(5) . ?
Si2 C3 1.897(5) . ?
C1 H1A 0.9800 . ?
C1 H1B 0.9800 . ?
C1 H1C 0.9800 . ?
C2 H2A 0.9800 . ?
C2 H2B 0.9800 . ?
C2 H2C 0.9800 . ?
C3 H3A 0.9800 . ?
C3 H3B 0.9800 . ?
C3 H3C 0.9800 . ?
C1' H1'A 0.9800 . ?
C1' H1'B 0.9800 . ?
C1' H1'C 0.9800 . ?
C2' H2'A 0.9800 . ?
C2' H2'B 0.9800 . ?
C2' H2'C 0.9800 . ?
C3' H3'A 0.9800 . ?
C3' H3'B 0.9800 . ?
C3' H3'C 0.9800 . ?

loop_
_geom_torsion_atom_site_label_1
_geom_torsion_atom_site_label_2
_geom_torsion_atom_site_label_3
_geom_torsion_atom_site_label_4
_geom_torsion
_geom_torsion_site_symmetry_1
_geom_torsion_site_symmetry_2
_geom_torsion_site_symmetry_3
_geom_torsion_site_symmetry_4
_geom_torsion_publ_flag
C26 Si3 N1 C4 118.6(4) . . . . ?
C27 Si3 N1 C4 -2.5(4) . . . . ?
C25 Si3 N1 C4 -125.0(4) . . . . ?
C24 Si4 N2 C13 -121.2(4) . . . . ?
C22 Si4 N2 C13 1.1(5) . . . . ?
C23 Si4 N2 C13 122.2(4) . . . . ?
Si3 N1 C4 C5 0.8(5) . . . . ?
Si3 N1 C4 Si1 -177.2(2) . . . . ?
C13 Si1 C4 N1 -69.1(3) . . . . ?
Br1 Si1 C4 N1 175.4(2) . . . . ?
Si2 Si1 C4 N1 55.2(3) . . . . ?
C13 Si1 C4 C5 112.9(3) . . . . ?
Br1 Si1 C4 C5 -2.5(3) . . . . ?
Si2 Si1 C4 C5 -122.8(3) . . . . ?
N1 C4 C5 C6 -96.4(4) . . . . ?
Si1 C4 C5 C6 81.3(4) . . . . ?
N1 C4 C5 C10 81.6(4) . . . . ?
Si1 C4 C5 C10 -100.8(4) . . . . ?
C10 C5 C6 C7 -0.9(6) . . . . ?
C4 C5 C6 C7 177.0(4) . . . . ?
C10 C5 C6 C12 -179.0(4) . . . . ?
C4 C5 C6 C12 -1.0(5) . . . . ?
C5 C6 C7 C8 0.7(7) . . . . ?
C12 C6 C7 C8 178.8(4) . . . . ?
C6 C7 C8 C9 -0.3(8) . . . . ?
C7 C8 C9 C10 0.1(7) . . . . ?
C8 C9 C10 C5 -0.3(6) . . . . ?
C8 C9 C10 C11 179.1(4) . . . . ?
C6 C5 C10 C9 0.7(5) . . . . ?
C4 C5 C10 C9 -177.2(3) . . . . ?
C6 C5 C10 C11 -178.7(4) . . . . ?
C4 C5 C10 C11 3.4(5) . . . . ?
Si4 N2 C13 C14 -3.1(6) . . . . ?
Si4 N2 C13 Si1 176.7(2) . . . . ?
C4 Si1 C13 N2 170.2(2) . . . . ?
Br1 Si1 C13 N2 -72.4(3) . . . . ?
Si2 Si1 C13 N2 42.8(3) . . . . ?
C4 Si1 C13 C14 -10.1(3) . . . . ?
Br1 Si1 C13 C14 107.3(3) . . . . ?
Si2 Si1 C13 C14 -137.5(3) . . . . ?
N2 C13 C14 C19 -90.8(5) . . . . ?
Si1 C13 C14 C19 89.5(4) . . . . ?
N2 C13 C14 C15 87.9(5) . . . . ?
Si1 C13 C14 C15 -91.9(4) . . . . ?
C19 C14 C15 C16 -1.3(6) . . . . ?
C13 C14 C15 C16 -179.9(4) . . . . ?
C19 C14 C15 C21 178.7(4) . . . . ?
C13 C14 C15 C21 0.1(6) . . . . ?
C14 C15 C16 C17 -0.3(7) . . . . ?
C21 C15 C16 C17 179.6(5) . . . . ?
C15 C16 C17 C18 1.4(8) . . . . ?
C16 C17 C18 C19 -0.8(8) . . . . ?
C15 C14 C19 C18 1.9(6) . . . . ?
C13 C14 C19 C18 -179.5(4) . . . . ?
C15 C14 C19 C20 -176.4(4) . . . . ?
C13 C14 C19 C20 2.2(6) . . . . ?
C17 C18 C19 C14 -0.9(7) . . . . ?
C17 C18 C19 C20 177.5(4) . . . . ?
C4 Si1 Si2 C2 118.9(5) . . . . ?
C13 Si1 Si2 C2 -113.6(5) . . . . ?
Br1 Si1 Si2 C2 -1.0(5) . . . . ?
C4 Si1 Si2 C1 -116.2(5) . . . . ?
C13 Si1 Si2 C1 11.3(5) . . . . ?
Br1 Si1 Si2 C1 123.9(4) . . . . ?
C4 Si1 Si2 C3 0.2(4) . . . . ?
C13 Si1 Si2 C3 127.6(4) . . . . ?
Br1 Si1 Si2 C3 -119.8(4) . . . . ?
